data_7132644
loop_
_publ_author_name
'Zhao, Mi-Na'
'Yang, Zi-Mo'
'Li, Lian-Qing'

_publ_section_title
;
 DMF as an amine source: iron-catalyzed cyclization of 2<i>H</i>-azirines
 to imidazoles.
;
_journal_issue 14
_journal_name_full 'Chemical communications (Cambridge, England)'
_journal_page_first 1904
_journal_page_last 1907
_journal_paper_doi 10.1039/d3cc06147g
_journal_volume 60
_journal_year 2024
_chemical_formula_moiety 'C17 H16 N2'
_chemical_formula_sum 'C17 H16 N2'
_chemical_formula_weight 248.32
_space_group_crystal_system monoclinic
_space_group_IT_number 14
_space_group_name_Hall '-P 2ybc'
_space_group_name_H-M_alt 'P 1 21/c 1'
_atom_sites_solution_hydrogens geom
_atom_sites_solution_primary dual
_audit_creation_date 2021-07-19
_audit_creation_method
;
Olex2 1.2
(compiled 2018.05.29 svn.r3508 for OlexSys, GUI svn.r5506)
;
_audit_update_record
;
2023-12-13 deposited with the CCDC.	2024-01-17 downloaded from the CCDC.
;
_cell_angle_alpha 90
_cell_angle_beta 92.604(3)
_cell_angle_gamma 90
_cell_formula_units_Z 4
_cell_length_a 12.0756(12)
_cell_length_b 8.8912(9)
_cell_length_c 12.8700(12)
_cell_measurement_reflns_used 7394
_cell_measurement_temperature 273(2)
_cell_measurement_theta_max 27.43
_cell_measurement_theta_min 2.79
_cell_volume 1380.4(2)
_computing_cell_refinement 'SAINT V8.40B (?, 2016)'
_computing_data_reduction 'SAINT V8.40B (?, 2016)'
_computing_molecular_graphics 'Olex2 (Dolomanov et al., 2009)'
_computing_publication_material 'Olex2 (Dolomanov et al., 2009)'
_computing_structure_refinement 'ShelXL (Sheldrick, 2015)'
_computing_structure_solution 'ShelXT (Sheldrick, 2015)'
_diffrn_ambient_temperature 273.15
_diffrn_measured_fraction_theta_full 1.000
_diffrn_measured_fraction_theta_max 0.999
_diffrn_measurement_device_type 'Bruker APEX-II CCD'
_diffrn_measurement_method '\f and \w scans'
_diffrn_radiation_type MoK\a
_diffrn_radiation_wavelength 0.71073
_diffrn_reflns_av_R_equivalents 0.0702
_diffrn_reflns_av_unetI/netI 0.0465
_diffrn_reflns_Laue_measured_fraction_full 1.000
_diffrn_reflns_Laue_measured_fraction_max 0.999
_diffrn_reflns_limit_h_max 15
_diffrn_reflns_limit_h_min -15
_diffrn_reflns_limit_k_max 11
_diffrn_reflns_limit_k_min -11
_diffrn_reflns_limit_l_max 16
_diffrn_reflns_limit_l_min -15
_diffrn_reflns_number 27146
_diffrn_reflns_point_group_measured_fraction_full 1.000
_diffrn_reflns_point_group_measured_fraction_max 0.999
_diffrn_reflns_theta_full 25.242
_diffrn_reflns_theta_max 27.639
_diffrn_reflns_theta_min 2.785
_diffrn_standards_number 0
_exptl_absorpt_coefficient_mu 0.071
_exptl_absorpt_correction_T_max 0.7456
_exptl_absorpt_correction_T_min 0.5958
_exptl_absorpt_correction_type multi-scan
_exptl_absorpt_process_details
;
SADABS-2016/2 (Bruker,2016/2) was used for absorption correction.
wR2(int) was 0.0747 before and 0.0636 after correction.
The Ratio of minimum to maximum transmission is 0.7991.
The \l/2 correction factor is Not present.
;
_exptl_crystal_colour colorless
_exptl_crystal_density_diffrn 1.195
_exptl_crystal_density_meas 1.195
_exptl_crystal_description block
_exptl_crystal_F_000 528
_exptl_crystal_size_max 0.11
_exptl_crystal_size_mid 0.1
_exptl_crystal_size_min 0.09
_refine_diff_density_max 0.256
_refine_diff_density_min -0.255
_refine_diff_density_rms 0.064
_refine_ls_extinction_method none
_refine_ls_goodness_of_fit_ref 1.228
_refine_ls_hydrogen_treatment constr
_refine_ls_matrix_type full
_refine_ls_number_parameters 174
_refine_ls_number_reflns 3225
_refine_ls_number_restraints 0
_refine_ls_restrained_S_all 1.228
_refine_ls_R_factor_all 0.1407
_refine_ls_R_factor_gt 0.0926
_refine_ls_shift/su_max 0.000
_refine_ls_shift/su_mean 0.000
_refine_ls_structure_factor_coef Fsqd
_refine_ls_weighting_details 'w=1/[\s^2^(Fo^2^)+(0.0654P)^2^+1.2310P] where P=(Fo^2^+2Fc^2^)/3'
_refine_ls_weighting_scheme calc
_refine_ls_wR_factor_gt 0.2094
_refine_ls_wR_factor_ref 0.2366
_reflns_Friedel_coverage 0.000
_reflns_number_gt 2106
_reflns_number_total 3225
_reflns_threshold_expression 'I > 2\s(I)'
_cod_data_source_file d3cc06147g2.cif
_cod_data_source_block sust_3092_0m
_cod_depositor_comments 'Adding full bibliography for 7132644.cif.'
_cod_database_code 7132644
_shelx_shelxl_version_number 2014/7
_shelx_space_group_comment
;
The symmetry employed for this shelxl refinement is uniquely defined
by the following loop, which should always be used as a source of
symmetry information in preference to the above space-group names.
They are only intended as comments.
;
_olex2_refinement_description
;
1. Fixed Uiso
 At 1.2 times of:
  All C(H) groups
 At 1.5 times of:
  All C(H,H,H) groups
2.a Aromatic/amide H refined with riding coordinates:
 C10(H10), C11(H11), C14(H14), C13(H13), C5(H5), C17(H17), C1(H1), C2(H2),
 C4(H4), C3(H3)
2.b Idealised Me refined as rotating group:
 C16(H16A,H16B,H16C), C15(H15A,H15B,H15C)
;
_olex2_submission_special_instructions 'No special instructions were received'

loop_
_space_group_symop_operation_xyz
'x, y, z'
'-x, y+1/2, -z+1/2'
'-x, -y, -z'
'x, -y-1/2, z-1/2'

loop_
_atom_site_label
_atom_site_type_symbol
_atom_site_fract_x
_atom_site_fract_y
_atom_site_fract_z
_atom_site_U_iso_or_equiv
_atom_site_adp_type
_atom_site_occupancy
_atom_site_site_symmetry_order
_atom_site_calc_flag
_atom_site_refinement_flags_posn
_atom_site_refinement_flags_adp
_atom_site_refinement_flags_occupancy
_atom_site_disorder_assembly
_atom_site_disorder_group
N2 N 0.4287(2) 0.3309(3) 0.5898(2) 0.0556(8) Uani 1 1 d . . . . .
N1 N 0.4320(2) 0.5518(4) 0.6697(2) 0.0626(8) Uani 1 1 d . . . . .
C9 C 0.2712(2) 0.3580(3) 0.4566(2) 0.0381(7) Uani 1 1 d . . . . .
C8 C 0.3480(2) 0.4182(4) 0.5394(2) 0.0423(7) Uani 1 1 d . . . . .
C10 C 0.1577(2) 0.3770(3) 0.4642(2) 0.0428(7) Uani 1 1 d . . . . .
H10 H 0.1313 0.4300 0.5203 0.051 Uiso 1 1 calc R . . . .
C11 C 0.0837(3) 0.3191(4) 0.3904(2) 0.0478(8) Uani 1 1 d . . . . .
H11 H 0.0082 0.3341 0.3971 0.057 Uiso 1 1 calc R . . . .
C7 C 0.3519(2) 0.5543(4) 0.5895(2) 0.0461(8) Uani 1 1 d . . . . .
C6 C 0.2876(3) 0.6914(4) 0.5701(2) 0.0467(8) Uani 1 1 d . . . . .
C14 C 0.3074(3) 0.2807(4) 0.3714(2) 0.0485(8) Uani 1 1 d . . . . .
H14 H 0.3830 0.2681 0.3635 0.058 Uiso 1 1 calc R . . . .
C12 C 0.1196(3) 0.2395(4) 0.3068(3) 0.0529(9) Uani 1 1 d . . . . .
C13 C 0.2326(3) 0.2221(4) 0.2980(3) 0.0553(9) Uani 1 1 d . . . . .
H13 H 0.2586 0.1698 0.2415 0.066 Uiso 1 1 calc R . . . .
C5 C 0.2490(3) 0.7318(4) 0.4716(3) 0.0622(10) Uani 1 1 d . . . . .
H5 H 0.2618 0.6690 0.4157 0.075 Uiso 1 1 calc R . . . .
C17 C 0.4750(3) 0.4172(5) 0.6659(3) 0.0666(11) Uani 1 1 d . . . . .
H17 H 0.5320 0.3843 0.7113 0.080 Uiso 1 1 calc R . . . .
C1 C 0.2661(3) 0.7877(5) 0.6512(3) 0.0656(10) Uani 1 1 d . . . . .
H1 H 0.2907 0.7628 0.7186 0.079 Uiso 1 1 calc R . . . .
C16 C 0.4566(3) 0.1747(5) 0.5712(4) 0.0762(12) Uani 1 1 d . . . . .
H16A H 0.3898 0.1175 0.5595 0.114 Uiso 1 1 calc GR . . . .
H16B H 0.4978 0.1354 0.6307 0.114 Uiso 1 1 calc GR . . . .
H16C H 0.5006 0.1680 0.5111 0.114 Uiso 1 1 calc GR . . . .
C2 C 0.2089(4) 0.9195(5) 0.6337(5) 0.0916(16) Uani 1 1 d . . . . .
H2 H 0.1957 0.9833 0.6890 0.110 Uiso 1 1 calc R . . . .
C4 C 0.1916(4) 0.8639(5) 0.4550(4) 0.0840(14) Uani 1 1 d . . . . .
H4 H 0.1664 0.8896 0.3880 0.101 Uiso 1 1 calc R . . . .
C3 C 0.1714(4) 0.9575(5) 0.5358(6) 0.0961(17) Uani 1 1 d . . . . .
H3 H 0.1323 1.0465 0.5242 0.115 Uiso 1 1 calc R . . . .
C15 C 0.0385(4) 0.1740(7) 0.2270(4) 0.0980(17) Uani 1 1 d . . . . .
H15A H -0.0358 0.1915 0.2479 0.147 Uiso 1 1 calc GR . . . .
H15B H 0.0510 0.0678 0.2213 0.147 Uiso 1 1 calc GR . . . .
H15C H 0.0483 0.2210 0.1609 0.147 Uiso 1 1 calc GR . . . .

loop_
_atom_site_aniso_label
_atom_site_aniso_U_11
_atom_site_aniso_U_22
_atom_site_aniso_U_33
_atom_site_aniso_U_23
_atom_site_aniso_U_13
_atom_site_aniso_U_12
N2 0.0411(15) 0.0637(19) 0.0620(18) 0.0102(15) 0.0028(13) -0.0008(13)
N1 0.0454(16) 0.089(2) 0.0529(17) -0.0036(17) -0.0051(13) -0.0109(16)
C9 0.0432(16) 0.0329(15) 0.0384(15) 0.0042(12) 0.0032(12) -0.0036(12)
C8 0.0369(15) 0.0483(18) 0.0417(16) 0.0093(14) 0.0030(12) -0.0011(13)
C10 0.0462(17) 0.0426(17) 0.0400(16) -0.0022(13) 0.0079(13) 0.0030(14)
C11 0.0419(16) 0.0512(19) 0.0500(18) 0.0042(15) 0.0005(14) -0.0011(14)
C7 0.0396(16) 0.061(2) 0.0374(16) -0.0021(15) 0.0028(12) -0.0142(15)
C6 0.0455(17) 0.0467(18) 0.0482(18) -0.0088(15) 0.0050(14) -0.0168(14)
C14 0.0431(17) 0.0492(18) 0.0541(19) -0.0008(15) 0.0125(14) -0.0024(14)
C12 0.058(2) 0.055(2) 0.0459(18) -0.0019(15) 0.0026(15) -0.0190(16)
C13 0.068(2) 0.052(2) 0.0466(18) -0.0112(15) 0.0188(16) -0.0108(17)
C5 0.081(3) 0.048(2) 0.057(2) 0.0037(17) -0.0002(19) -0.0109(18)
C17 0.0430(19) 0.097(3) 0.058(2) 0.007(2) -0.0114(16) -0.008(2)
C1 0.064(2) 0.069(3) 0.065(2) -0.018(2) 0.0125(18) -0.024(2)
C16 0.057(2) 0.067(3) 0.104(3) 0.016(2) -0.004(2) 0.0055(19)
C2 0.084(3) 0.060(3) 0.133(5) -0.041(3) 0.033(3) -0.018(2)
C4 0.097(3) 0.051(2) 0.102(4) 0.014(2) -0.014(3) -0.007(2)
C3 0.084(3) 0.044(2) 0.160(5) -0.002(3) 0.006(3) -0.006(2)
C15 0.089(3) 0.134(4) 0.072(3) -0.034(3) 0.005(2) -0.037(3)

loop_
_atom_type_symbol
_atom_type_description
_atom_type_scat_dispersion_real
_atom_type_scat_dispersion_imag
_atom_type_scat_source
C C 0.0033 0.0016 'International Tables Vol C Tables 4.2.6.8 and 6.1.1.4'
H H 0.0000 0.0000 'International Tables Vol C Tables 4.2.6.8 and 6.1.1.4'
N N 0.0061 0.0033 'International Tables Vol C Tables 4.2.6.8 and 6.1.1.4'

loop_
_geom_angle_atom_site_label_1
_geom_angle_atom_site_label_2
_geom_angle_atom_site_label_3
_geom_angle
_geom_angle_site_symmetry_1
_geom_angle_site_symmetry_3
_geom_angle_publ_flag
C8 N2 C16 128.6(3) . . ?
C17 N2 C8 106.3(3) . . ?
C17 N2 C16 125.0(3) . . ?
C17 N1 C7 104.6(3) . . ?
C10 C9 C8 119.6(3) . . ?
C14 C9 C8 122.7(3) . . ?
C14 C9 C10 117.7(3) . . ?
N2 C8 C9 122.6(3) . . ?
C7 C8 N2 105.5(3) . . ?
C7 C8 C9 131.6(3) . . ?
C9 C10 H10 119.4 . . ?
C11 C10 C9 121.2(3) . . ?
C11 C10 H10 119.4 . . ?
C10 C11 H11 119.5 . . ?
C12 C11 C10 121.1(3) . . ?
C12 C11 H11 119.5 . . ?
N1 C7 C6 119.3(3) . . ?
C8 C7 N1 110.2(3) . . ?
C8 C7 C6 130.5(3) . . ?
C5 C6 C7 122.0(3) . . ?
C5 C6 C1 117.8(4) . . ?
C1 C6 C7 120.2(3) . . ?
C9 C14 H14 119.7 . . ?
C13 C14 C9 120.7(3) . . ?
C13 C14 H14 119.7 . . ?
C11 C12 C13 118.0(3) . . ?
C11 C12 C15 121.0(3) . . ?
C13 C12 C15 121.0(3) . . ?
C14 C13 C12 121.3(3) . . ?
C14 C13 H13 119.3 . . ?
C12 C13 H13 119.3 . . ?
C6 C5 H5 119.6 . . ?
C4 C5 C6 120.8(4) . . ?
C4 C5 H5 119.6 . . ?
N2 C17 H17 123.3 . . ?
N1 C17 N2 113.4(3) . . ?
N1 C17 H17 123.3 . . ?
C6 C1 H1 119.6 . . ?
C2 C1 C6 120.9(4) . . ?
C2 C1 H1 119.6 . . ?
N2 C16 H16A 109.5 . . ?
N2 C16 H16B 109.5 . . ?
N2 C16 H16C 109.5 . . ?
H16A C16 H16B 109.5 . . ?
H16A C16 H16C 109.5 . . ?
H16B C16 H16C 109.5 . . ?
C1 C2 H2 119.7 . . ?
C3 C2 C1 120.5(4) . . ?
C3 C2 H2 119.7 . . ?
C5 C4 H4 119.7 . . ?
C3 C4 C5 120.7(5) . . ?
C3 C4 H4 119.7 . . ?
C2 C3 C4 119.4(5) . . ?
C2 C3 H3 120.3 . . ?
C4 C3 H3 120.3 . . ?
C12 C15 H15A 109.5 . . ?
C12 C15 H15B 109.5 . . ?
C12 C15 H15C 109.5 . . ?
H15A C15 H15B 109.5 . . ?
H15A C15 H15C 109.5 . . ?
H15B C15 H15C 109.5 . . ?

loop_
_geom_bond_atom_site_label_1
_geom_bond_atom_site_label_2
_geom_bond_distance
_geom_bond_site_symmetry_2
_geom_bond_publ_flag
N2 C8 1.384(4) . ?
N2 C17 1.346(5) . ?
N2 C16 1.451(5) . ?
N1 C7 1.382(4) . ?
N1 C17 1.306(5) . ?
C9 C8 1.480(4) . ?
C9 C10 1.389(4) . ?
C9 C14 1.382(4) . ?
C8 C7 1.371(4) . ?
C10 H10 0.9300 . ?
C10 C11 1.375(4) . ?
C11 H11 0.9300 . ?
C11 C12 1.374(5) . ?
C7 C6 1.461(5) . ?
C6 C5 1.378(5) . ?
C6 C1 1.385(5) . ?
C14 H14 0.9300 . ?
C14 C13 1.380(5) . ?
C12 C13 1.383(5) . ?
C12 C15 1.504(5) . ?
C13 H13 0.9300 . ?
C5 H5 0.9300 . ?
C5 C4 1.375(6) . ?
C17 H17 0.9300 . ?
C1 H1 0.9300 . ?
C1 C2 1.374(7) . ?
C16 H16A 0.9600 . ?
C16 H16B 0.9600 . ?
C16 H16C 0.9600 . ?
C2 H2 0.9300 . ?
C2 C3 1.362(7) . ?
C4 H4 0.9300 . ?
C4 C3 1.362(7) . ?
C3 H3 0.9300 . ?
C15 H15A 0.9600 . ?
C15 H15B 0.9600 . ?
C15 H15C 0.9600 . ?

loop_
_geom_torsion_atom_site_label_1
_geom_torsion_atom_site_label_2
_geom_torsion_atom_site_label_3
_geom_torsion_atom_site_label_4
_geom_torsion
_geom_torsion_site_symmetry_1
_geom_torsion_site_symmetry_2
_geom_torsion_site_symmetry_3
_geom_torsion_site_symmetry_4
_geom_torsion_publ_flag
N2 C8 C7 N1 -0.6(3) . . . . ?
N2 C8 C7 C6 179.0(3) . . . . ?
N1 C7 C6 C5 148.1(3) . . . . ?
N1 C7 C6 C1 -30.2(4) . . . . ?
C9 C8 C7 N1 173.2(3) . . . . ?
C9 C8 C7 C6 -7.2(5) . . . . ?
C9 C10 C11 C12 0.4(5) . . . . ?
C9 C14 C13 C12 0.5(5) . . . . ?
C8 N2 C17 N1 0.1(4) . . . . ?
C8 C9 C10 C11 -178.2(3) . . . . ?
C8 C9 C14 C13 177.8(3) . . . . ?
C8 C7 C6 C5 -31.5(5) . . . . ?
C8 C7 C6 C1 150.3(3) . . . . ?
C10 C9 C8 N2 127.4(3) . . . . ?
C10 C9 C8 C7 -45.4(5) . . . . ?
C10 C9 C14 C13 -1.4(5) . . . . ?
C10 C11 C12 C13 -1.4(5) . . . . ?
C10 C11 C12 C15 179.0(4) . . . . ?
C11 C12 C13 C14 0.9(5) . . . . ?
C7 N1 C17 N2 -0.5(4) . . . . ?
C7 C6 C5 C4 -177.9(3) . . . . ?
C7 C6 C1 C2 177.8(3) . . . . ?
C6 C5 C4 C3 -0.3(6) . . . . ?
C6 C1 C2 C3 0.5(6) . . . . ?
C14 C9 C8 N2 -51.7(4) . . . . ?
C14 C9 C8 C7 135.5(3) . . . . ?
C14 C9 C10 C11 1.0(4) . . . . ?
C5 C6 C1 C2 -0.5(5) . . . . ?
C5 C4 C3 C2 0.3(7) . . . . ?
C17 N2 C8 C9 -174.2(3) . . . . ?
C17 N2 C8 C7 0.3(3) . . . . ?
C17 N1 C7 C8 0.6(4) . . . . ?
C17 N1 C7 C6 -179.0(3) . . . . ?
C1 C6 C5 C4 0.4(5) . . . . ?
C1 C2 C3 C4 -0.4(7) . . . . ?
C16 N2 C8 C9 2.6(5) . . . . ?
C16 N2 C8 C7 177.0(3) . . . . ?
C16 N2 C17 N1 -176.8(3) . . . . ?
C15 C12 C13 C14 -179.4(4) . . . . ?
